data_4510648
loop_
_publ_author_name
'Centore, Roberto'
'Caus\`a, Mauro'
'Fusco, Sandra'
'Carella, Antonio'

_publ_section_title
;
 Short \p-Stacking in N-Rich Ionic Aromatic Compounds
;
_journal_issue 7
_journal_name_full 'Crystal Growth &amp; Design'
_journal_page_first 3255
_journal_paper_doi 10.1021/cg400750d
_journal_volume 13
_journal_year 2013
_chemical_formula_moiety '(C4 H10 N10 2+), (Cl -)2'
_chemical_formula_sum 'C4 H10 Cl2 N10'
_chemical_formula_weight 269.12
_chemical_name_systematic
;
3,4-diamino-5-(3,4-diamino-1,2,4-triazolium-5-yl)-
1,2,4-triazolium dichloride
;
_space_group_IT_number 15
_symmetry_cell_setting monoclinic
_symmetry_space_group_name_Hall '-C 2yc'
_symmetry_space_group_name_H-M 'C 1 2/c 1'
_atom_sites_solution_hydrogens geom
_atom_sites_solution_primary direct
_atom_sites_solution_secondary difmap
_audit_creation_method SHELXL-97
_cell_angle_alpha 90.00
_cell_angle_beta 101.85(3)
_cell_angle_gamma 90.00
_cell_formula_units_Z 4
_cell_length_a 13.305(6)
_cell_length_b 6.499(3)
_cell_length_c 11.757(5)
_cell_measurement_reflns_used 65
_cell_measurement_temperature 173(2)
_cell_measurement_theta_max 21.702
_cell_measurement_theta_min 3.487
_cell_volume 995.0(8)
_computing_cell_refinement
;
Dirax/lsq (Duisenberg et al., 2000)
;
_computing_data_collection 'Collect (Nonius BV, 1997-2000)'
_computing_data_reduction
;
EvalCCD (Duisenberg & Schreurs 1990-2000)
;
_computing_molecular_graphics
;
Ortep-3 for Windows (Farrugia, 1997) and 
Mercury (Macrae <i>et al.</i>, 2006)
;
_computing_publication_material 'WinGX (Farrugia, 2012)'
_computing_structure_refinement 'SHELXL-97 (Sheldrick, 1997)'
_computing_structure_solution 'SIR97 (Altomare at al, 1999)'
_diffrn_ambient_temperature 173(2)
_diffrn_detector 'CCD plate'
_diffrn_detector_area_resol_mean 9
_diffrn_detector_type
;
Bruker-Nonius 95mm CCD camera on \k-goniostat
;
_diffrn_measured_fraction_theta_full 0.984
_diffrn_measured_fraction_theta_max 0.984
_diffrn_measurement_device 'four-circle diffractometer'
_diffrn_measurement_device_type 'Bruker-Nonius KappaCCD'
_diffrn_measurement_method
;
CCD rotation images, thick slices
;
_diffrn_radiation_monochromator graphite
_diffrn_radiation_probe x-ray
_diffrn_radiation_source 'normal-focus sealed tube'
_diffrn_radiation_type MoK\a
_diffrn_radiation_wavelength 0.71073
_diffrn_reflns_av_R_equivalents 0.0736
_diffrn_reflns_av_sigmaI/netI 0.0803
_diffrn_reflns_limit_h_max 17
_diffrn_reflns_limit_h_min -17
_diffrn_reflns_limit_k_max 8
_diffrn_reflns_limit_k_min -6
_diffrn_reflns_limit_l_max 15
_diffrn_reflns_limit_l_min -15
_diffrn_reflns_number 3523
_diffrn_reflns_theta_full 27.54
_diffrn_reflns_theta_max 27.54
_diffrn_reflns_theta_min 3.13
_exptl_absorpt_coefficient_mu 0.645
_exptl_absorpt_correction_T_max 0.9685
_exptl_absorpt_correction_T_min 0.7386
_exptl_absorpt_correction_type multi-scan
_exptl_absorpt_process_details
;
 SADABS (Bruker, 2000)
;
_exptl_crystal_colour colourles
_exptl_crystal_density_diffrn 1.797
_exptl_crystal_density_method 'not measured'
_exptl_crystal_description prism
_exptl_crystal_F_000 552
_exptl_crystal_size_max 0.5
_exptl_crystal_size_mid 0.1
_exptl_crystal_size_min 0.05
_refine_diff_density_max 0.548
_refine_diff_density_min -0.578
_refine_diff_density_rms 0.110
_refine_ls_extinction_method none
_refine_ls_goodness_of_fit_ref 1.046
_refine_ls_hydrogen_treatment constr
_refine_ls_matrix_type full
_refine_ls_number_parameters 63
_refine_ls_number_reflns 1143
_refine_ls_number_restraints 19
_refine_ls_restrained_S_all 1.045
_refine_ls_R_factor_all 0.1176
_refine_ls_R_factor_gt 0.0778
_refine_ls_shift/su_max 0.000
_refine_ls_shift/su_mean 0.000
_refine_ls_structure_factor_coef Fsqd
_refine_ls_weighting_details 'calc w=1/[\s^2^(Fo^2^)+(0.0883P)^2^+6.7971P] where P=(Fo^2^+2Fc^2^)/3'
_refine_ls_weighting_scheme calc
_refine_ls_wR_factor_gt 0.1917
_refine_ls_wR_factor_ref 0.2126
_reflns_number_gt 785
_reflns_number_total 1143
_reflns_threshold_expression I>2sigma(I)
_cod_data_source_file cg400750d_si_002.cif
_cod_data_source_block (I)lt
_cod_database_code 4510648

loop_
_symmetry_equiv_pos_as_xyz
'x, y, z'
'-x, y, -z+1/2'
'x+1/2, y+1/2, z'
'-x+1/2, y+1/2, -z+1/2'
'-x, -y, -z'
'x, -y, z-1/2'
'-x+1/2, -y+1/2, -z'
'x+1/2, -y+1/2, z-1/2'

loop_
_atom_site_label
_atom_site_type_symbol
_atom_site_fract_x
_atom_site_fract_y
_atom_site_fract_z
_atom_site_U_iso_or_equiv
_atom_site_adp_type
_atom_site_occupancy
_atom_site_symmetry_multiplicity
_atom_site_calc_flag
_atom_site_refinement_flags
_atom_site_disorder_group
C1A C 0.0309(11) 0.0226(9) 0.0576(7) 0.0206(9) Uiso 0.818(6) 1 d PD 1
C2A C 0.1207(5) -0.0194(8) 0.2334(4) 0.0173(10) Uiso 0.818(6) 1 d PD 1
N1A N 0.0535(6) 0.2082(7) 0.0971(5) 0.0226(9) Uiso 0.818(6) 1 d PD 1
N2A N 0.1105(4) 0.1771(7) 0.2073(4) 0.0208(10) Uiso 0.818(6) 1 d PD 1
H2A H 0.1369 0.2769 0.2547 0.025 Uiso 0.818(6) 1 calc PR 1
N3A N 0.0686(5) -0.1256(7) 0.1395(4) 0.0182(10) Uiso 0.818(6) 1 d PD 1
N4A N 0.0668(5) -0.3401(8) 0.1364(6) 0.0251(11) Uiso 0.818(6) 1 d PD 1
H4A1 H 0.0949 -0.3801 0.0756 0.038 Uiso 0.818(6) 1 d PR 1
H4A2 H 0.0015 -0.3891 0.1263 0.038 Uiso 0.818(6) 1 d PR 1
N5A N 0.1693(4) -0.1051(8) 0.3318(4) 0.0254(11) Uiso 0.818(6) 1 d PD 1
H5A1 H 0.2000 -0.0272 0.3898 0.030 Uiso 0.818(6) 1 calc PR 1
H5A2 H 0.1709 -0.2399 0.3390 0.030 Uiso 0.818(6) 1 calc PR 1
Cl1A Cl 0.18829(14) 0.4607(4) 0.41627(14) 0.0334(6) Uani 0.818(6) 1 d P 1
C1B C 0.029(5) .040(3) 0.055(3) 0.0206(9) Uiso 0.182(6) 1 d PD 2
C2B C 0.122(2) .027(3) 0.2259(16) 0.0173(10) Uiso 0.182(6) 1 d PD 2
N1B N 0.046(2) .232(2) 0.0839(19) 0.0226(9) Uiso 0.182(6) 1 d PD 2
N2B N 0.1070(19) .220(3) 0.1946(17) 0.0208(10) Uiso 0.182(6) 1 d PD 2
H2B H 0.1316 .3264 0.2377 0.025 Uiso 0.182(6) 1 calc PR 2
N3B N 0.079(2) -0.100(3) 0.1382(15) 0.0182(10) Uiso 0.182(6) 1 d PD 2
N4B N 0.079(3) -0.315(3) 0.132(3) 0.0251(11) Uiso 0.182(6) 1 d PD 2
H4B1 H 0.1213 -0.3812 0.0921 0.038 Uiso 0.182(6) 1 d PR 2
H4B2 H 0.0125 -0.3430 0.0982 0.038 Uiso 0.182(6) 1 d PR 2
N5B N 0.1730(19) -0.050(4) 0.3257(17) 0.0254(11) Uiso 0.182(6) 1 d PD 2
H5B1 H 0.2020 .0328 0.3821 0.030 Uiso 0.182(6) 1 calc PR 2
H5B2 H 0.1775 -0.1843 0.3356 0.030 Uiso 0.182(6) 1 calc PR 2
Cl1B Cl 0.2094(7) 0.3686(19) 0.4335(7) 0.0334(6) Uani 0.182(6) 1 d P 2

loop_
_atom_site_aniso_label
_atom_site_aniso_U_11
_atom_site_aniso_U_22
_atom_site_aniso_U_33
_atom_site_aniso_U_23
_atom_site_aniso_U_13
_atom_site_aniso_U_12
Cl1A 0.0392(9) 0.0345(13) 0.0262(7) -0.0033(8) 0.0062(6) -0.0029(8)
Cl1B 0.0392(9) 0.0345(13) 0.0262(7) -0.0033(8) 0.0062(6) -0.0029(8)

loop_
_atom_type_symbol
_atom_type_description
_atom_type_scat_dispersion_real
_atom_type_scat_dispersion_imag
_atom_type_scat_source
C C 0.0033 0.0016 'International Tables Vol C Tables 4.2.6.8 and 6.1.1.4'
H H 0.0000 0.0000 'International Tables Vol C Tables 4.2.6.8 and 6.1.1.4'
N N 0.0061 0.0033 'International Tables Vol C Tables 4.2.6.8 and 6.1.1.4'
Cl Cl 0.1484 0.1585 'International Tables Vol C Tables 4.2.6.8 and 6.1.1.4'

loop_
_geom_angle_atom_site_label_1
_geom_angle_atom_site_label_2
_geom_angle_atom_site_label_3
_geom_angle
_geom_angle_site_symmetry_3
_geom_angle_publ_flag
N1A C1A N3A 111.9(4) . no
N1A C1A C1A 124.0(6) 5_575 no
N3A C1A C1A 124.0(6) 5_575 no
N2A C2A N5A 128.3(5) . no
N2A C2A N3A 107.0(4) . no
N5A C2A N3A 124.7(5) . no
C1A N1A N2A 103.9(4) . no
C2A N2A N1A 111.9(4) . no
C2A N2A H2A 124.0 . no
N1A N2A H2A 124.0 . no
C2A N3A C1A 105.2(4) . no
C2A N3A N4A 122.0(5) . no
C1A N3A N4A 132.6(5) . no
N3A N4A H4A1 107.4 . no
N3A N4A H4A2 111.3 . no
H4A1 N4A H4A2 109.5 . no
N3A N4A H4B1 105.5 . no
H4A1 N4A H4B1 21.0 . no
H4A2 N4A H4B1 127.3 . no
N3A N4A H4B2 92.8 . no
H4A1 N4A H4B2 91.3 . no
H4A2 N4A H4B2 32.6 . no
H4B1 N4A H4B2 112.3 . no
C2A N5A H5A1 120.0 . no
C2A N5A H5A2 120.0 . no
H5A1 N5A H5A2 120.0 . no
N1B C1B N3B 114.0(13) . no
N1B C1B C1B 127.1(19) 5_575 no
N3B C1B C1B 118.7(18) 5_575 no
N2B C2B N5B 129.1(18) . no
N2B C2B N3B 110.8(13) . no
N5B C2B N3B 120.1(17) . no
C1B N1B N2B 103.3(14) . no
C2B N2B N1B 110.0(14) . no
C2B N2B H2B 125.0 . no
N1B N2B H2B 125.0 . no
C2B N3B N4B 130.3(16) . no
C2B N3B C1B 101.6(12) . no
N4B N3B C1B 128.1(16) . no
N3B N4B H4A1 122.5 . no
N3B N4B H4A2 115.0 . no
H4A1 N4B H4A2 96.6 . no
N3B N4B H4B1 120.1 . no
H4A1 N4B H4B1 23.6 . no
H4A2 N4B H4B1 115.1 . no
N3B N4B H4B2 102.3 . no
H4A1 N4B H4B2 86.4 . no
H4A2 N4B H4B2 25.1 . no
H4B1 N4B H4B2 109.3 . no
C2B N5B H5B1 120.0 . no
C2B N5B H5B2 120.0 . no
H5B1 N5B H5B2 120.0 . no

loop_
_geom_bond_atom_site_label_1
_geom_bond_atom_site_label_2
_geom_bond_distance
_geom_bond_site_symmetry_2
_geom_bond_publ_flag
C1A N1A 1.305(6) . no
C1A N3A 1.382(6) . no
C1A C1A 1.463(9) 5_575 no
C2A N2A 1.314(7) . no
C2A N5A 1.326(6) . no
C2A N3A 1.364(6) . no
N1A N2A 1.376(6) . no
N2A H2A 0.8800 . no
N3A N4A 1.394(6) . no
N4A H4A1 0.9101 . no
N4A H4A2 0.9101 . no
N4A H4B1 1.0111 . no
N4A H4B2 0.7691 . no
N5A H5A1 0.8800 . no
N5A H5A2 0.8800 . no
C1B N1B 1.300(15) . no
C1B N3B 1.400(15) . no
C1B C1B 1.46(2) 5_575 no
C2B N2B 1.310(16) . no
C2B N5B 1.326(16) . no
C2B N3B 1.354(15) . no
N1B N2B 1.386(16) . no
N2B H2B 0.8800 . no
N3B N4B 1.399(16) . no
N4B H4A1 0.8488 . no
N4B H4A2 1.1264 . no
N4B H4B1 0.9105 . no
N4B H4B2 0.9104 . no
N5B H5B1 0.8800 . no
N5B H5B2 0.8800 . no
Cl1B Cl1B 2.30(2) 7_556 no

loop_
_geom_torsion_atom_site_label_1
_geom_torsion_atom_site_label_2
_geom_torsion_atom_site_label_3
_geom_torsion_atom_site_label_4
_geom_torsion
_geom_torsion_site_symmetry_1
_geom_torsion_publ_flag
N3A C1A N1A N2A 1.8(15) . no
C1A C1A N1A N2A 179(2) 5_575 no
N5A C2A N2A N1A -179.2(7) . no
N3A C2A N2A N1A -0.6(9) . no
C1A N1A N2A C2A -0.7(11) . no
N2A C2A N3A C1A 1.7(11) . no
N5A C2A N3A C1A -179.7(10) . no
N2A C2A N3A N4A 177.7(7) . no
N5A C2A N3A N4A -3.7(12) . no
N1A C1A N3A C2A -2.2(15) . no
C1A C1A N3A C2A -180(2) 5_575 no
N1A C1A N3A N4A -177.6(9) . no
C1A C1A N3A N4A 5(3) 5_575 no
N3B C1B N1B N2B -3(7) . no
C1B C1B N1B N2B -178(10) 5_575 no
N5B C2B N2B N1B -178(3) . no
N3B C2B N2B N1B 4(4) . no
C1B N1B N2B C2B 0(5) . no
N2B C2B N3B N4B 178(4) . no
N5B C2B N3B N4B -1(6) . no
N2B C2B N3B C1B -5(5) . no
N5B C2B N3B C1B 176(4) . no
N1B C1B N3B C2B 5(7) . no
C1B C1B N3B C2B -179(8) 5_575 no
N1B C1B N3B N4B -178(4) . no
C1B C1B N3B N4B -2(12) 5_575 no

loop_
_reflns_scale_group_code
_reflns_scale_meas_F
1 1.0
